data_4088609
loop_
_publ_author_name
'Hirai, Masato'
'Myahkostupov, Mykhaylo'
'Castellano, Felix N.'
'Gabba\"i, Fran\,cois P.'

_publ_section_title
;
 1-Pyrenyl- and 3-Perylenyl-antimony(V) Derivatives for the Fluorescence
 Turn-On Sensing of Fluoride Ions in Water at Sub-ppm Concentrations
;
_journal_issue 11
_journal_name_full Organometallics
_journal_page_first 1854
_journal_paper_doi 10.1021/acs.organomet.6b00233
_journal_volume 35
_journal_year 2016
_chemical_formula_moiety 'C38 H26 F Sb'
_chemical_formula_sum 'C38 H26 F Sb'
_chemical_formula_weight 623.34
_space_group_crystal_system monoclinic
_space_group_IT_number 14
_space_group_name_Hall '-P 2ybc'
_space_group_name_H-M_alt 'P 1 21/c 1'
_atom_sites_solution_hydrogens geom
_audit_creation_method SHELXL-2014/7
_cell_angle_alpha 90
_cell_angle_beta 99.910(2)
_cell_angle_gamma 90
_cell_formula_units_Z 4
_cell_length_a 19.121(3)
_cell_length_b 8.2771(15)
_cell_length_c 17.338(3)
_cell_measurement_reflns_used 9943
_cell_measurement_temperature 110(2)
_cell_measurement_theta_max 27.93
_cell_measurement_theta_min 2.38
_cell_volume 2703.1(8)
_computing_cell_refinement 'Bruker SMART'
_computing_data_collection 'Bruker SMART'
_computing_data_reduction 'Bruker SAINT'
_computing_molecular_graphics 'Bruker SHELXTL'
_computing_publication_material 'Bruker SHELXTL'
_computing_structure_refinement 'SHELXL-2014/7 (Sheldrick, 2014)'
_computing_structure_solution 'Bruker SHELXTL'
_diffrn_ambient_temperature 110(2)
_diffrn_measured_fraction_theta_full 1.000
_diffrn_measured_fraction_theta_max 0.982
_diffrn_measurement_device_type 'CCD area detector'
_diffrn_measurement_method 'phi and omega scans'
_diffrn_radiation_type MoK\a
_diffrn_radiation_wavelength 0.71073
_diffrn_reflns_av_R_equivalents 0.0423
_diffrn_reflns_av_unetI/netI 0.0381
_diffrn_reflns_Laue_measured_fraction_full 1.000
_diffrn_reflns_Laue_measured_fraction_max 0.982
_diffrn_reflns_limit_h_max 25
_diffrn_reflns_limit_h_min -25
_diffrn_reflns_limit_k_max 11
_diffrn_reflns_limit_k_min -11
_diffrn_reflns_limit_l_max 23
_diffrn_reflns_limit_l_min -22
_diffrn_reflns_number 30936
_diffrn_reflns_point_group_measured_fraction_full 1.000
_diffrn_reflns_point_group_measured_fraction_max 0.982
_diffrn_reflns_theta_full 25.242
_diffrn_reflns_theta_max 28.264
_diffrn_reflns_theta_min 1.081
_exptl_absorpt_coefficient_mu 1.054
_exptl_absorpt_correction_T_max 0.893
_exptl_absorpt_correction_T_min 0.839
_exptl_absorpt_correction_type multi-scan
_exptl_absorpt_process_details sadabs
_exptl_crystal_colour yellow
_exptl_crystal_density_diffrn 1.532
_exptl_crystal_description needle
_exptl_crystal_F_000 1256
_exptl_crystal_size_max 0.240
_exptl_crystal_size_mid 0.160
_exptl_crystal_size_min 0.060
_refine_diff_density_max 1.142
_refine_diff_density_min -0.801
_refine_diff_density_rms 0.101
_refine_ls_extinction_method none
_refine_ls_goodness_of_fit_ref 1.091
_refine_ls_hydrogen_treatment riding
_refine_ls_matrix_type full
_refine_ls_number_parameters 434
_refine_ls_number_reflns 6568
_refine_ls_number_restraints 0
_refine_ls_restrained_S_all 1.091
_refine_ls_R_factor_all 0.0551
_refine_ls_R_factor_gt 0.0410
_refine_ls_shift/su_max 0.001
_refine_ls_shift/su_mean 0.000
_refine_ls_structure_factor_coef Fsqd
_refine_ls_weighting_details 'w=1/[\s^2^(Fo^2^)+(0.0383P)^2^+2.9079P] where P=(Fo^2^+2Fc^2^)/3'
_refine_ls_weighting_scheme calc
_refine_ls_wR_factor_gt 0.0849
_refine_ls_wR_factor_ref 0.0924
_reflns_Friedel_coverage 0.000
_reflns_number_gt 5439
_reflns_number_total 6568
_reflns_threshold_expression 'I > 2\s(I)'
_cod_data_source_file om6b00233_si_002.cif
_cod_data_source_block 3F
_cod_depositor_comments
;
The following automatic conversions were performed:

data item '_chemical_melting_point' value 'none' was changed to '?'
-- the value is undefined or not given.

Automatic conversion script
Id: cif_fix_values 6909 2019-04-08 15:41:33Z antanas 
;
_cod_original_cell_volume 2703.0(8)
_cod_original_sg_symbol_H-M 'P 21/c'
_cod_database_code 4088609
_shelx_shelxl_version_number 2014/7
_shelx_space_group_comment
; 
The symmetry employed for this shelxl refinement is uniquely defined 
by the following loop, which should always be used as a source of 
symmetry information in preference to the above space-group names. 
They are only intended as comments. 
;
_shelx_estimated_absorpt_t_min 0.786
_shelx_estimated_absorpt_t_max 0.939

loop_
_space_group_symop_operation_xyz
'x, y, z'
'-x, y+1/2, -z+1/2'
'-x, -y, -z'
'x, -y-1/2, z-1/2'

loop_
_atom_site_label
_atom_site_type_symbol
_atom_site_fract_x
_atom_site_fract_y
_atom_site_fract_z
_atom_site_U_iso_or_equiv
_atom_site_adp_type
_atom_site_occupancy
_atom_site_site_symmetry_order
_atom_site_calc_flag
_atom_site_refinement_flags_posn
_atom_site_refinement_flags_adp
_atom_site_refinement_flags_occupancy
_atom_site_disorder_assembly
_atom_site_disorder_group
Sb1 Sb 0.31454(2) 0.23070(2) 0.13082(2) 0.02275(7) Uani 1 1 d . . . . .
F1 F 0.28217(10) 0.0756(2) 0.20989(11) 0.0322(4) Uani 1 1 d . . . . .
C1 C 0.40836(17) 0.0858(4) 0.14845(18) 0.0265(7) Uani 1 1 d . . . . .
C2 C 0.45728(18) 0.1022(4) 0.0990(2) 0.0323(7) Uani 1 1 d . . . . .
H2 H 0.4497 0.1799 0.0581 0.039 Uiso 1 1 calc R U . . .
C3 C 0.51776(19) 0.0054(4) 0.1088(2) 0.0384(8) Uani 1 1 d . . . . .
H3 H 0.5515 0.0185 0.0750 0.046 Uiso 1 1 calc R U . . .
C4 C 0.5288(2) -0.1084(5) 0.1668(2) 0.0423(9) Uani 1 1 d . . . . .
H4 H 0.5696 -0.1756 0.1728 0.051 Uiso 1 1 calc R U . . .
C5 C 0.4806(2) -0.1247(5) 0.2162(2) 0.0470(10) Uani 1 1 d . . . . .
H5 H 0.4883 -0.2032 0.2567 0.056 Uiso 1 1 calc R U . . .
C6 C 0.4206(2) -0.0280(5) 0.2078(2) 0.0390(8) Uani 1 1 d . . . . .
H6 H 0.3878 -0.0397 0.2429 0.047 Uiso 1 1 calc R U . . .
C7 C 0.35051(17) 0.3885(4) 0.04498(18) 0.0257(7) Uani 1 1 d . . . . .
C8 C 0.4038(2) 0.5037(4) 0.0669(2) 0.0358(8) Uani 1 1 d . . . . .
H8 H 0.4253 0.5127 0.1203 0.043 Uiso 1 1 calc R U . . .
C9 C 0.4258(2) 0.6046(5) 0.0120(2) 0.0418(9) Uani 1 1 d . . . . .
H9 H 0.4611 0.6839 0.0282 0.050 Uiso 1 1 calc R U . . .
C10 C 0.3965(2) 0.5903(4) -0.0659(2) 0.0423(9) Uani 1 1 d . . . . .
H10 H 0.4117 0.6597 -0.1035 0.051 Uiso 1 1 calc R U . . .
C11 C 0.3453(2) 0.4753(4) -0.0893(2) 0.0422(9) Uani 1 1 d . . . . .
H11 H 0.3255 0.4638 -0.1431 0.051 Uiso 1 1 calc R U . . .
C12 C 0.3227(2) 0.3761(4) -0.03382(19) 0.0345(8) Uani 1 1 d . . . . .
H12 H 0.2871 0.2975 -0.0505 0.041 Uiso 1 1 calc R U . . .
C13 C 0.29466(17) 0.4143(4) 0.20945(17) 0.0249(6) Uani 1 1 d . . . . .
C14 C 0.2943(2) 0.5745(4) 0.1874(2) 0.0434(9) Uani 1 1 d . . . . .
H14 H 0.3054 0.6021 0.1377 0.052 Uiso 1 1 calc R U . . .
C15 C 0.2780(3) 0.6953(4) 0.2363(2) 0.0502(11) Uani 1 1 d . . . . .
H15 H 0.2787 0.8051 0.2206 0.060 Uiso 1 1 calc R U . . .
C16 C 0.2611(2) 0.6574(5) 0.3064(2) 0.0500(10) Uani 1 1 d . . . . .
H16 H 0.2497 0.7405 0.3400 0.060 Uiso 1 1 calc R U . . .
C17 C 0.2603(2) 0.5005(5) 0.3291(2) 0.0484(10) Uani 1 1 d . . . . .
H17 H 0.2481 0.4746 0.3785 0.058 Uiso 1 1 calc R U . . .
C18 C 0.2771(2) 0.3778(4) 0.2812(2) 0.0371(8) Uani 1 1 d . . . . .
H18 H 0.2765 0.2685 0.2979 0.045 Uiso 1 1 calc R U . . .
C19 C 0.2169(2) 0.1766(5) 0.0571(2) 0.0262(9) Uani 0.796(4) 1 d . . P A 1
C20 C 0.1689(2) 0.3037(7) 0.0430(4) 0.0310(13) Uani 0.796(4) 1 d . . P A 1
H20 H 0.1817 0.4075 0.0642 0.037 Uiso 0.796(4) 1 calc R U P A 1
C21 C 0.1028(3) 0.2793(6) -0.0016(3) 0.0369(11) Uani 0.796(4) 1 d . . P A 1
H21 H 0.0697 0.3659 -0.0079 0.044 Uiso 0.796(4) 1 calc R U P A 1
C22 C 0.0829(3) 0.1325(6) -0.0379(3) 0.0322(11) Uani 0.796(4) 1 d . . P A 1
C23 C 0.1321(3) 0.0022(6) -0.0258(4) 0.0255(13) Uani 0.796(4) 1 d . . P A 1
C24 C 0.1997(2) 0.0244(5) 0.0228(2) 0.0261(9) Uani 0.796(4) 1 d . . P A 1
C25 C 0.2499(5) -0.1052(9) 0.0348(6) 0.0334(17) Uani 0.796(4) 1 d . . P A 1
H25 H 0.2953 -0.0919 0.0665 0.040 Uiso 0.796(4) 1 calc R U P A 1
C26 C 0.2298(3) -0.2506(5) -0.0016(3) 0.0341(10) Uani 0.796(4) 1 d . . P A 1
H26 H 0.2623 -0.3383 0.0056 0.041 Uiso 0.796(4) 1 calc R U P A 1
C27 C 0.1635(3) -0.2737(5) -0.0487(3) 0.0356(11) Uani 0.796(4) 1 d . . P A 1
H27 H 0.1521 -0.3768 -0.0716 0.043 Uiso 0.796(4) 1 calc R U P A 1
C28 C 0.1144(3) -0.1510(6) -0.0627(3) 0.0305(10) Uani 0.796(4) 1 d . . P A 1
C29 C -0.1194(3) 0.0668(8) -0.1832(3) 0.0480(13) Uani 0.796(4) 1 d . . P A 1
H29 H -0.1643 0.0521 -0.2156 0.058 Uiso 0.796(4) 1 calc R U P A 1
C30 C -0.1023(3) 0.2124(7) -0.1490(3) 0.0466(13) Uani 0.796(4) 1 d . . P A 1
H30 H -0.1351 0.2994 -0.1575 0.056 Uiso 0.796(4) 1 calc R U P A 1
C31 C -0.0363(2) 0.2342(6) -0.1013(3) 0.0415(12) Uani 0.796(4) 1 d . . P A 1
H31 H -0.0249 0.3363 -0.0773 0.050 Uiso 0.796(4) 1 calc R U P A 1
C32 C 0.0131(3) 0.1097(6) -0.0881(3) 0.0323(10) Uani 0.796(4) 1 d . . P A 1
C33 C -0.0036(3) -0.0419(8) -0.1237(4) 0.0333(14) Uani 0.796(4) 1 d . . P A 1
C34 C 0.0440(4) -0.1761(8) -0.1137(4) 0.0341(16) Uani 0.796(4) 1 d . . P A 1
C35 C 0.0256(3) -0.3190(7) -0.1508(3) 0.0466(13) Uani 0.796(4) 1 d . . P A 1
H35 H 0.0586 -0.4058 -0.1444 0.056 Uiso 0.796(4) 1 calc R U P A 1
C36 C -0.0404(3) -0.3402(9) -0.1981(3) 0.0536(15) Uani 0.796(4) 1 d . . P A 1
H36 H -0.0521 -0.4421 -0.2221 0.064 Uiso 0.796(4) 1 calc R U P A 1
C37 C -0.0886(7) -0.2175(18) -0.2103(8) 0.056(3) Uani 0.796(4) 1 d . . P A 1
H37 H -0.1329 -0.2325 -0.2439 0.067 Uiso 0.796(4) 1 calc R U P A 1
C38 C -0.0713(3) -0.0617(8) -0.1710(3) 0.0466(14) Uani 0.796(4) 1 d . . P A 1
C19' C 0.2394(10) 0.091(2) 0.0584(10) 0.0315(18) Uani 0.204(4) 1 d . . P A 2
C20' C 0.242(2) -0.077(5) 0.036(3) 0.0315(18) Uani 0.204(4) 1 d . . P A 2
H20A H 0.2839 -0.1272 0.0623 0.038 Uiso 0.204(4) 1 calc R U P A 2
C21' C 0.2055(10) -0.172(3) -0.0049(10) 0.0315(18) Uani 0.204(4) 1 d . . P A 2
H21A H 0.2220 -0.2774 -0.0140 0.038 Uiso 0.204(4) 1 calc R U P A 2
C22' C 0.1411(11) -0.122(3) -0.0374(12) 0.0315(18) Uani 0.204(4) 1 d . . P A 2
C23' C 0.1199(18) 0.045(4) -0.0302(19) 0.0315(18) Uani 0.204(4) 1 d . . P A 2
C24' C 0.1735(10) 0.149(2) 0.0259(10) 0.0315(18) Uani 0.204(4) 1 d . . P A 2
C25' C 0.1474(14) 0.291(4) 0.0437(18) 0.0315(18) Uani 0.204(4) 1 d . . P A 2
H25' H 0.1722 0.3474 0.0878 0.038 Uiso 0.204(4) 1 calc R U P A 2
C26' C 0.0849(9) 0.364(3) 0.0010(10) 0.0315(18) Uani 0.204(4) 1 d . . P A 2
H26' H 0.0763 0.4765 0.0051 0.038 Uiso 0.204(4) 1 calc R U P A 2
C27' C 0.0375(9) 0.266(2) -0.0462(10) 0.0315(18) Uani 0.204(4) 1 d . . P A 2
H27' H -0.0080 0.3078 -0.0678 0.038 Uiso 0.204(4) 1 calc R U P A 2
C28' C 0.0534(15) 0.114(3) -0.0626(14) 0.0315(18) Uani 0.204(4) 1 d . . P A 2
C29' C -0.086(4) -0.188(9) -0.204(4) 0.056(3) Uani 0.204(4) 1 d . . P A 2
H29A H -0.1221 -0.2555 -0.2303 0.068 Uiso 0.204(4) 1 calc R U P A 2
C30' C -0.1023(17) -0.050(4) -0.1973(15) 0.056(3) Uani 0.204(4) 1 d . . P A 2
H30A H -0.1463 -0.0147 -0.2263 0.068 Uiso 0.204(4) 1 calc R U P A 2
C31' C -0.0606(13) 0.060(3) -0.1500(12) 0.056(3) Uani 0.204(4) 1 d . . P A 2
H31' H -0.0754 0.1681 -0.1447 0.068 Uiso 0.204(4) 1 calc R U P A 2
C32' C 0.004(2) 0.003(5) -0.111(2) 0.056(3) Uani 0.204(4) 1 d . . P A 2
C33' C 0.026(3) -0.141(6) -0.125(2) 0.056(3) Uani 0.204(4) 1 d . . P A 2
C34' C -0.0201(16) -0.266(3) -0.1774(14) 0.056(3) Uani 0.204(4) 1 d . . P A 2
C35' C 0.0005(15) -0.430(3) -0.1866(13) 0.056(3) Uani 0.204(4) 1 d . . P A 2
H35' H -0.0302 -0.5009 -0.2198 0.068 Uiso 0.204(4) 1 calc R U P A 2
C36' C 0.0589(12) -0.480(3) -0.1511(11) 0.056(3) Uani 0.204(4) 1 d . . P A 2
H36' H 0.0706 -0.5912 -0.1557 0.068 Uiso 0.204(4) 1 calc R U P A 2
C37' C 0.1084(13) -0.378(3) -0.1040(12) 0.056(3) Uani 0.204(4) 1 d . . P A 2
H37' H 0.1541 -0.4174 -0.0819 0.068 Uiso 0.204(4) 1 calc R U P A 2
C38' C 0.0896(18) -0.220(4) -0.0905(15) 0.056(3) Uani 0.204(4) 1 d . . P A 2

loop_
_atom_site_aniso_label
_atom_site_aniso_U_11
_atom_site_aniso_U_22
_atom_site_aniso_U_33
_atom_site_aniso_U_23
_atom_site_aniso_U_13
_atom_site_aniso_U_12
Sb1 0.02859(12) 0.02000(11) 0.01985(11) 0.00092(8) 0.00474(8) 0.00036(8)
F1 0.0414(11) 0.0211(9) 0.0376(11) 0.0068(8) 0.0162(9) 0.0012(8)
C1 0.0279(17) 0.0258(16) 0.0245(16) -0.0039(12) 0.0010(13) 0.0000(13)
C2 0.0369(19) 0.0262(17) 0.0348(19) -0.0019(14) 0.0088(15) 0.0001(14)
C3 0.0316(19) 0.037(2) 0.048(2) -0.0085(17) 0.0113(16) -0.0014(15)
C4 0.032(2) 0.048(2) 0.044(2) -0.0082(18) -0.0041(16) 0.0107(17)
C5 0.048(2) 0.056(3) 0.034(2) 0.0126(18) -0.0004(18) 0.0171(19)
C6 0.040(2) 0.047(2) 0.0297(19) 0.0081(16) 0.0069(16) 0.0093(17)
C7 0.0342(18) 0.0222(15) 0.0210(15) 0.0001(12) 0.0057(13) 0.0019(13)
C8 0.044(2) 0.0376(19) 0.0242(17) 0.0014(14) 0.0009(15) -0.0053(16)
C9 0.047(2) 0.041(2) 0.036(2) 0.0019(16) 0.0051(17) -0.0174(17)
C10 0.063(3) 0.036(2) 0.0289(19) 0.0062(15) 0.0109(18) -0.0117(18)
C11 0.068(3) 0.039(2) 0.0195(17) -0.0003(14) 0.0089(17) -0.0140(19)
C12 0.048(2) 0.0291(17) 0.0266(17) -0.0036(14) 0.0072(15) -0.0102(15)
C13 0.0339(18) 0.0211(15) 0.0203(15) -0.0030(12) 0.0069(13) 0.0013(13)
C14 0.071(3) 0.0286(18) 0.035(2) 0.0029(15) 0.0224(19) 0.0021(18)
C15 0.078(3) 0.0238(18) 0.053(3) -0.0008(17) 0.024(2) 0.0037(19)
C16 0.075(3) 0.032(2) 0.046(2) -0.0119(18) 0.021(2) 0.003(2)
C17 0.075(3) 0.044(2) 0.032(2) -0.0028(17) 0.026(2) 0.006(2)
C18 0.051(2) 0.0294(18) 0.0330(19) 0.0035(14) 0.0129(17) 0.0027(16)
C19 0.024(2) 0.027(2) 0.028(2) 0.0032(17) 0.0058(17) 0.0014(18)
C20 0.027(3) 0.026(2) 0.043(3) -0.0030(19) 0.012(3) -0.003(2)
C21 0.036(3) 0.031(2) 0.042(3) -0.003(2) 0.004(2) 0.010(2)
C22 0.031(3) 0.041(3) 0.027(3) -0.001(2) 0.0099(19) 0.001(2)
C23 0.025(3) 0.030(3) 0.022(2) 0.007(2) 0.0065(19) -0.001(2)
C24 0.031(2) 0.025(2) 0.025(2) 0.0043(16) 0.0117(17) -0.0004(18)
C25 0.037(4) 0.032(4) 0.035(3) 0.014(3) 0.015(2) 0.019(2)
C26 0.037(3) 0.031(2) 0.035(2) 0.0000(18) 0.0075(19) 0.0042(19)
C27 0.048(3) 0.025(2) 0.037(2) -0.0048(18) 0.016(2) -0.0101(19)
C28 0.026(3) 0.039(3) 0.029(3) 0.005(2) 0.0117(19) -0.002(2)
C29 0.025(3) 0.076(4) 0.042(3) 0.002(3) 0.003(2) -0.008(2)
C30 0.029(2) 0.066(3) 0.044(3) 0.004(3) 0.007(2) 0.001(2)
C31 0.033(2) 0.048(3) 0.043(3) 0.000(2) 0.005(2) 0.001(2)
C32 0.026(2) 0.044(3) 0.029(2) 0.001(2) 0.009(2) -0.004(2)
C33 0.021(3) 0.051(4) 0.030(3) -0.004(2) 0.010(2) -0.007(2)
C34 0.038(4) 0.036(3) 0.033(3) -0.003(2) 0.018(3) -0.007(2)
C35 0.047(3) 0.052(3) 0.042(3) -0.011(2) 0.009(2) -0.010(3)
C36 0.052(4) 0.063(4) 0.048(3) -0.023(3) 0.012(3) -0.026(3)
C37 0.032(3) 0.083(8) 0.050(4) -0.021(4) -0.001(3) -0.028(4)
C38 0.033(3) 0.071(4) 0.035(3) 0.000(3) 0.003(2) -0.010(3)
C19' 0.031(4) 0.036(4) 0.030(3) -0.003(3) 0.012(3) 0.000(3)
C20' 0.031(4) 0.036(4) 0.030(3) -0.003(3) 0.012(3) 0.000(3)
C21' 0.031(4) 0.036(4) 0.030(3) -0.003(3) 0.012(3) 0.000(3)
C22' 0.031(4) 0.036(4) 0.030(3) -0.003(3) 0.012(3) 0.000(3)
C23' 0.031(4) 0.036(4) 0.030(3) -0.003(3) 0.012(3) 0.000(3)
C24' 0.031(4) 0.036(4) 0.030(3) -0.003(3) 0.012(3) 0.000(3)
C25' 0.031(4) 0.036(4) 0.030(3) -0.003(3) 0.012(3) 0.000(3)
C26' 0.031(4) 0.036(4) 0.030(3) -0.003(3) 0.012(3) 0.000(3)
C27' 0.031(4) 0.036(4) 0.030(3) -0.003(3) 0.012(3) 0.000(3)
C28' 0.031(4) 0.036(4) 0.030(3) -0.003(3) 0.012(3) 0.000(3)
C29' 0.065(6) 0.069(6) 0.037(5) -0.012(4) 0.014(4) -0.035(5)
C30' 0.065(6) 0.069(6) 0.037(5) -0.012(4) 0.014(4) -0.035(5)
C31' 0.065(6) 0.069(6) 0.037(5) -0.012(4) 0.014(4) -0.035(5)
C32' 0.065(6) 0.069(6) 0.037(5) -0.012(4) 0.014(4) -0.035(5)
C33' 0.065(6) 0.069(6) 0.037(5) -0.012(4) 0.014(4) -0.035(5)
C34' 0.065(6) 0.069(6) 0.037(5) -0.012(4) 0.014(4) -0.035(5)
C35' 0.065(6) 0.069(6) 0.037(5) -0.012(4) 0.014(4) -0.035(5)
C36' 0.065(6) 0.069(6) 0.037(5) -0.012(4) 0.014(4) -0.035(5)
C37' 0.065(6) 0.069(6) 0.037(5) -0.012(4) 0.014(4) -0.035(5)
C38' 0.065(6) 0.069(6) 0.037(5) -0.012(4) 0.014(4) -0.035(5)

loop_
_atom_type_symbol
_atom_type_description
_atom_type_scat_dispersion_real
_atom_type_scat_dispersion_imag
_atom_type_scat_source
C C 0.0033 0.0016 'International Tables Vol C Tables 4.2.6.8 and 6.1.1.4'
H H 0.0000 0.0000 'International Tables Vol C Tables 4.2.6.8 and 6.1.1.4'
F F 0.0171 0.0103 'International Tables Vol C Tables 4.2.6.8 and 6.1.1.4'
Sb Sb -0.5866 1.5461 'International Tables Vol C Tables 4.2.6.8 and 6.1.1.4'

loop_
_geom_angle_atom_site_label_1
_geom_angle_atom_site_label_2
_geom_angle_atom_site_label_3
_geom_angle
F1 Sb1 C19' 78.4(5)
F1 Sb1 C13 84.87(10)
C19' Sb1 C13 127.1(5)
F1 Sb1 C19 86.28(12)
C13 Sb1 C19 107.61(15)
F1 Sb1 C1 84.00(10)
C19' Sb1 C1 104.4(6)
C13 Sb1 C1 123.36(12)
C19 Sb1 C1 126.74(15)
F1 Sb1 C7 178.04(9)
C19' Sb1 C7 100.8(5)
C13 Sb1 C7 97.01(12)
C19 Sb1 C7 93.64(14)
C1 Sb1 C7 94.50(12)
C2 C1 C6 118.9(3)
C2 C1 Sb1 119.9(2)
C6 C1 Sb1 121.2(2)
C1 C2 C3 120.3(3)
C4 C3 C2 120.4(3)
C3 C4 C5 119.5(3)
C4 C5 C6 120.8(4)
C1 C6 C5 120.1(3)
C12 C7 C8 117.2(3)
C12 C7 Sb1 121.2(2)
C8 C7 Sb1 121.6(2)
C9 C8 C7 121.2(3)
C10 C9 C8 120.2(3)
C9 C10 C11 119.8(3)
C10 C11 C12 119.8(3)
C7 C12 C11 121.8(3)
C18 C13 C14 118.1(3)
C18 C13 Sb1 121.5(2)
C14 C13 Sb1 120.2(2)
C13 C14 C15 121.1(3)
C16 C15 C14 120.0(4)
C15 C16 C17 120.0(4)
C16 C17 C18 120.9(4)
C13 C18 C17 119.9(3)
C20 C19 C24 120.3(4)
C20 C19 Sb1 115.6(3)
C24 C19 Sb1 124.1(3)
C21 C20 C19 120.1(5)
C20 C21 C22 122.3(5)
C21 C22 C23 118.2(5)
C21 C22 C32 121.9(5)
C23 C22 C32 119.9(5)
C22 C23 C24 119.8(5)
C22 C23 C28 120.3(5)
C24 C23 C28 119.8(4)
C19 C24 C23 119.1(4)
C19 C24 C25 120.5(6)
C23 C24 C25 120.4(6)
C26 C25 C24 117.3(8)
C25 C26 C27 122.7(5)
C28 C27 C26 121.6(4)
C27 C28 C23 118.2(5)
C27 C28 C34 121.4(5)
C23 C28 C34 120.4(5)
C30 C29 C38 120.4(5)
C29 C30 C31 119.9(5)
C32 C31 C30 121.4(5)
C31 C32 C33 119.4(5)
C31 C32 C22 121.5(5)
C33 C32 C22 119.0(5)
C32 C33 C38 118.1(6)
C32 C33 C34 123.2(5)
C38 C33 C34 118.7(6)
C35 C34 C33 120.7(6)
C35 C34 C28 122.2(5)
C33 C34 C28 117.1(6)
C34 C35 C36 121.4(7)
C37 C36 C35 121.2(7)
C36 C37 C38 119.2(9)
C29 C38 C33 120.8(6)
C29 C38 C37 120.4(8)
C33 C38 C37 118.7(8)
C24' C19' C20' 107(2)
C24' C19' Sb1 122.7(15)
C20' C19' Sb1 130(2)
C21' C20' C19' 139(4)
C20' C21' C22' 116(3)
C21' C22' C23' 121(2)
C21' C22' C38' 124(2)
C23' C22' C38' 114(3)
C28' C23' C22' 126(3)
C28' C23' C24' 119(2)
C22' C23' C24' 115(2)
C25' C24' C19' 124(2)
C25' C24' C23' 114(2)
C19' C24' C23' 121.6(19)
C24' C25' C26' 125(3)
C27' C26' C25' 118(2)
C28' C27' C26' 122(2)
C27' C28' C23' 121(3)
C27' C28' C32' 124(3)
C23' C28' C32' 115(3)
C30' C29' C34' 130(5)
C29' C30' C31' 123(5)
C30' C31' C32' 116(3)
C33' C32' C31' 120(4)
C33' C32' C28' 119(4)
C31' C32' C28' 120(4)
C32' C33' C38' 129(4)
C32' C33' C34' 123(4)
C38' C33' C34' 107(4)
C29' C34' C35' 130(3)
C29' C34' C33' 106(4)
C35' C34' C33' 124(3)
C36' C35' C34' 120(2)
C35' C36' C37' 122(3)
C38' C37' C36' 120(3)
C37' C38' C33' 126(3)
C37' C38' C22' 117(3)
C33' C38' C22' 116(3)

loop_
_geom_bond_atom_site_label_1
_geom_bond_atom_site_label_2
_geom_bond_distance
Sb1 F1 2.0498(17)
Sb1 C19' 2.088(19)
Sb1 C13 2.119(3)
Sb1 C19 2.121(4)
Sb1 C1 2.136(3)
Sb1 C7 2.179(3)
C1 C2 1.380(4)
C1 C6 1.385(5)
C2 C3 1.393(5)
C3 C4 1.368(5)
C4 C5 1.368(5)
C5 C6 1.385(5)
C7 C12 1.382(4)
C7 C8 1.399(5)
C8 C9 1.384(5)
C9 C10 1.376(5)
C10 C11 1.376(5)
C11 C12 1.389(5)
C13 C18 1.377(4)
C13 C14 1.380(4)
C14 C15 1.381(5)
C15 C16 1.346(6)
C16 C17 1.358(6)
C17 C18 1.384(5)
C19 C20 1.389(7)
C19 C24 1.407(6)
C20 C21 1.379(7)
C21 C22 1.391(7)
C22 C23 1.423(6)
C22 C32 1.475(6)
C23 C24 1.428(7)
C23 C28 1.434(8)
C24 C25 1.431(7)
C25 C26 1.383(11)
C26 C27 1.397(7)
C27 C28 1.376(7)
C28 C34 1.492(9)
C29 C30 1.359(8)
C29 C38 1.398(9)
C30 C31 1.396(7)
C31 C32 1.390(7)
C32 C33 1.411(7)
C33 C38 1.417(8)
C33 C34 1.427(9)
C34 C35 1.364(9)
C35 C36 1.394(8)
C36 C37 1.364(19)
C37 C38 1.470(13)
C19' C24' 1.38(3)
C19' C20' 1.45(4)
C20' C21' 1.20(5)
C21' C22' 1.33(3)
C22' C23' 1.45(3)
C22' C38' 1.47(3)
C23' C28' 1.42(4)
C23' C24' 1.54(4)
C24' C25' 1.33(3)
C25' C26' 1.43(4)
C26' C27' 1.38(2)
C27' C28' 1.34(3)
C28' C32' 1.47(4)
C29' C30' 1.19(8)
C29' C34' 1.41(8)
C30' C31' 1.38(3)
C31' C32' 1.39(5)
C32' C33' 1.30(6)
C33' C38' 1.41(5)
C33' C34' 1.55(5)
C34' C35' 1.43(4)
C35' C36' 1.25(3)
C36' C37' 1.42(3)
C37' C38' 1.39(4)

loop_
_geom_torsion_atom_site_label_1
_geom_torsion_atom_site_label_2
_geom_torsion_atom_site_label_3
_geom_torsion_atom_site_label_4
_geom_torsion
C6 C1 C2 C3 0.1(5)
Sb1 C1 C2 C3 -178.4(3)
C1 C2 C3 C4 0.9(5)
C2 C3 C4 C5 -1.2(6)
C3 C4 C5 C6 0.4(6)
C2 C1 C6 C5 -0.9(5)
Sb1 C1 C6 C5 177.6(3)
C4 C5 C6 C1 0.7(6)
C12 C7 C8 C9 2.3(5)
Sb1 C7 C8 C9 -179.3(3)
C7 C8 C9 C10 -1.7(6)
C8 C9 C10 C11 0.0(6)
C9 C10 C11 C12 1.0(6)
C8 C7 C12 C11 -1.2(5)
Sb1 C7 C12 C11 -179.7(3)
C10 C11 C12 C7 -0.4(6)
C18 C13 C14 C15 1.1(6)
Sb1 C13 C14 C15 176.8(3)
C13 C14 C15 C16 -1.0(7)
C14 C15 C16 C17 0.3(7)
C15 C16 C17 C18 0.4(7)
C14 C13 C18 C17 -0.5(6)
Sb1 C13 C18 C17 -176.1(3)
C16 C17 C18 C13 -0.2(7)
C24 C19 C20 C21 3.0(7)
Sb1 C19 C20 C21 -177.5(4)
C19 C20 C21 C22 -3.9(8)
C20 C21 C22 C23 2.2(8)
C20 C21 C22 C32 -177.5(5)
C21 C22 C23 C24 0.3(7)
C32 C22 C23 C24 180.0(4)
C21 C22 C23 C28 -179.2(5)
C32 C22 C23 C28 0.5(7)
C20 C19 C24 C23 -0.6(6)
Sb1 C19 C24 C23 179.9(3)
C20 C19 C24 C25 177.7(6)
Sb1 C19 C24 C25 -1.8(7)
C22 C23 C24 C19 -1.0(7)
C28 C23 C24 C19 178.5(4)
C22 C23 C24 C25 -179.3(6)
C28 C23 C24 C25 0.2(9)
C19 C24 C25 C26 -179.0(5)
C23 C24 C25 C26 -0.7(10)
C24 C25 C26 C27 0.1(10)
C25 C26 C27 C28 1.1(8)
C26 C27 C28 C23 -1.7(7)
C26 C27 C28 C34 179.4(5)
C22 C23 C28 C27 -179.5(4)
C24 C23 C28 C27 1.0(7)
C22 C23 C28 C34 -0.5(8)
C24 C23 C28 C34 180.0(5)
C38 C29 C30 C31 -0.1(8)
C29 C30 C31 C32 0.4(8)
C30 C31 C32 C33 0.1(7)
C30 C31 C32 C22 179.8(4)
C21 C22 C32 C31 -0.3(7)
C23 C22 C32 C31 -180.0(5)
C21 C22 C32 C33 179.4(5)
C23 C22 C32 C33 -0.2(6)
C31 C32 C33 C38 -1.0(7)
C22 C32 C33 C38 179.3(5)
C31 C32 C33 C34 179.7(6)
C22 C32 C33 C34 0.0(8)
C32 C33 C34 C35 -178.6(6)
C38 C33 C34 C35 2.1(9)
C32 C33 C34 C28 0.0(9)
C38 C33 C34 C28 -179.3(5)
C27 C28 C34 C35 -2.2(9)
C23 C28 C34 C35 178.9(6)
C27 C28 C34 C33 179.2(5)
C23 C28 C34 C33 0.3(8)
C33 C34 C35 C36 -1.6(9)
C28 C34 C35 C36 179.8(5)
C34 C35 C36 C37 1.6(11)
C35 C36 C37 C38 -1.9(16)
C30 C29 C38 C33 -0.9(8)
C30 C29 C38 C37 -177.7(8)
C32 C33 C38 C29 1.4(8)
C34 C33 C38 C29 -179.3(5)
C32 C33 C38 C37 178.2(8)
C34 C33 C38 C37 -2.5(11)
C36 C37 C38 C29 179.3(9)
C36 C37 C38 C33 2.4(16)
C24' C19' C20' C21' 7(6)
Sb1 C19' C20' C21' -177(4)
C19' C20' C21' C22' -7(7)
C20' C21' C22' C23' 7(4)
C20' C21' C22' C38' 179(3)
C21' C22' C23' C28' 179(2)
C38' C22' C23' C28' 6(4)
C21' C22' C23' C24' -8(4)
C38' C22' C23' C24' 179.6(19)
C20' C19' C24' C25' 168(3)
Sb1 C19' C24' C25' -8(3)
C20' C19' C24' C23' -6(3)
Sb1 C19' C24' C23' 177.5(17)
C28' C23' C24' C25' 6(3)
C22' C23' C24' C25' -167(2)
C28' C23' C24' C19' -179(2)
C22' C23' C24' C19' 7(3)
C19' C24' C25' C26' 168.7(19)
C23' C24' C25' C26' -17(3)
C24' C25' C26' C27' 20(3)
C25' C26' C27' C28' -11(3)
C26' C27' C28' C23' 2(3)
C26' C27' C28' C32' 178(2)
C22' C23' C28' C27' 174(2)
C24' C23' C28' C27' 1(4)
C22' C23' C28' C32' -3(4)
C24' C23' C28' C32' -176(2)
C34' C29' C30' C31' -11(9)
C29' C30' C31' C32' 2(5)
C30' C31' C32' C33' 7(5)
C30' C31' C32' C28' 177(2)
C27' C28' C32' C33' 178(3)
C23' C28' C32' C33' -6(5)
C27' C28' C32' C31' 8(4)
C23' C28' C32' C31' -175(3)
C31' C32' C33' C38' -179(3)
C28' C32' C33' C38' 11(7)
C31' C32' C33' C34' -8(6)
C28' C32' C33' C34' -177(3)
C30' C29' C34' C35' -178(5)
C30' C29' C34' C33' 9(8)
C32' C33' C34' C29' 1(5)
C38' C33' C34' C29' 174(4)
C32' C33' C34' C35' -173(4)
C38' C33' C34' C35' 0(4)
C29' C34' C35' C36' -172(4)
C33' C34' C35' C36' 0(4)
C34' C35' C36' C37' -3(3)
C35' C36' C37' C38' 6(3)
C36' C37' C38' C33' -6(4)
C36' C37' C38' C22' 176.3(19)
C32' C33' C38' C37' 175(4)
C34' C33' C38' C37' 3(5)
C32' C33' C38' C22' -7(6)
C34' C33' C38' C22' -180(2)
C21' C22' C38' C37' 4(3)
C23' C22' C38' C37' 176(2)
C21' C22' C38' C33' -175(3)
C23' C22' C38' C33' -2(4)

loop_
_cod_changelog_entry_id
_cod_changelog_entry_author
_cod_changelog_entry_date
_cod_changelog_entry_text
1 'Vaitkus, Antanas' 2022-06-28T16:55:00+03:00
;
 Removed the '_chemical_name_systematic' and '_chemical_name_common' data items
 that had incorrect values.
;
